data_7223894
loop_
_publ_author_name
'Karmakar, Anirban'
'Hazra, Susanta'
'Guedes da Silva, M. F\'atima C.'
'Paul, Anup'
'Pombeiro, Armando J. L.'

_publ_section_title
;
 Nanoporous lanthanide metal--organic frameworks as efficient
 heterogeneous catalysts for the Henry reaction
;
_journal_issue 8
_journal_name_full CrystEngComm
_journal_page_first 1337
_journal_paper_doi 10.1039/C5CE01456E
_journal_volume 18
_journal_year 2016
_chemical_formula_moiety 'C36 H35 Ce N4 O13'
_chemical_formula_sum 'C36 H35 Ce N4 O13'
_chemical_formula_weight 871.80
_space_group_crystal_system triclinic
_space_group_IT_number 2
_space_group_name_Hall '-P 1'
_space_group_name_H-M_alt 'P -1'
_symmetry_space_group_name_Hall '-P 1'
_symmetry_space_group_name_H-M 'P -1'
_atom_sites_solution_hydrogens mixed
_audit_creation_method SHELXL-2014/6
_audit_update_record
;
2015-11-05 deposited with the CCDC.
2016-01-13 downloaded from the CCDC.
;
_cell_angle_alpha 94.2570(10)
_cell_angle_beta 103.9510(10)
_cell_angle_gamma 97.860(2)
_cell_formula_units_Z 2
_cell_length_a 9.8826(2)
_cell_length_b 11.5594(3)
_cell_length_c 16.3655(4)
_cell_measurement_reflns_used 9910
_cell_measurement_temperature 296(2)
_cell_measurement_theta_max 26.16
_cell_measurement_theta_min 2.57
_cell_volume 1786.14(7)
_computing_cell_refinement 'Bruker SAINT'
_computing_data_collection 'Bruker APEX2'
_computing_data_reduction 'Bruker SAINT'
_computing_publication_material 'WinGX publication routines (Farrugia, 1999)'
_computing_structure_refinement 'SHELXL-2014/6 (Sheldrick, 2014)'
_computing_structure_solution 'SIR97 (Giacovazzo et al, 1999)'
_diffrn_ambient_temperature 296(2)
_diffrn_measured_fraction_theta_full 0.964
_diffrn_measured_fraction_theta_max 0.964
_diffrn_measurement_device_type 'Bruker APEX-II CCD'
_diffrn_measurement_method '\f and \w scans'
_diffrn_radiation_type MoK\a
_diffrn_radiation_wavelength 0.71073
_diffrn_reflns_av_unetI/netI 0.0424
_diffrn_reflns_laue_measured_fraction_full 0.964
_diffrn_reflns_laue_measured_fraction_max 0.964
_diffrn_reflns_limit_h_max 11
_diffrn_reflns_limit_h_min -11
_diffrn_reflns_limit_k_max 13
_diffrn_reflns_limit_k_min -13
_diffrn_reflns_limit_l_max 19
_diffrn_reflns_limit_l_min -19
_diffrn_reflns_number 6244
_diffrn_reflns_point_group_measured_fraction_full 0.964
_diffrn_reflns_point_group_measured_fraction_max 0.964
_diffrn_reflns_theta_full 25.242
_diffrn_reflns_theta_max 25.350
_diffrn_reflns_theta_min 2.569
_diffrn_source 'fine-focus sealed tube'
_exptl_absorpt_coefficient_mu 1.348
_exptl_absorpt_correction_T_max 0.785
_exptl_absorpt_correction_T_min 0.708
_exptl_absorpt_correction_type multi-scan
_exptl_absorpt_process_details SADABS
_exptl_crystal_colour colourless
_exptl_crystal_density_diffrn 1.621
_exptl_crystal_description block
_exptl_crystal_F_000 882
_exptl_crystal_size_max 0.310
_exptl_crystal_size_mid 0.170
_exptl_crystal_size_min 0.110
_refine_diff_density_max 2.148
_refine_diff_density_min -1.075
_refine_diff_density_rms 0.169
_refine_ls_extinction_method none
_refine_ls_goodness_of_fit_ref 1.078
_refine_ls_hydrogen_treatment mixed
_refine_ls_matrix_type full
_refine_ls_number_parameters 480
_refine_ls_number_reflns 6244
_refine_ls_number_restraints 32
_refine_ls_restrained_S_all 1.091
_refine_ls_R_factor_all 0.0561
_refine_ls_R_factor_gt 0.0505
_refine_ls_shift/su_max 0.000
_refine_ls_shift/su_mean 0.000
_refine_ls_structure_factor_coef Fsqd
_refine_ls_weighting_details 'w=1/[\s^2^(Fo^2^)+(0.0792P)^2^+7.9315P] where P=(Fo^2^+2Fc^2^)/3'
_refine_ls_weighting_scheme calc
_refine_ls_wR_factor_gt 0.1480
_refine_ls_wR_factor_ref 0.1516
_reflns_Friedel_coverage 0.000
_reflns_number_gt 5630
_reflns_number_total 6244
_reflns_threshold_expression 'I > 2\s(I)'
_cod_data_source_file c5ce01456e2.cif
_cod_data_source_block 5
_cod_depositor_comments 'Adding full bibliography for 7223893--7223897.cif.'
_cod_database_code 7223894
_shelx_space_group_comment
;
The symmetry employed for this shelxl refinement is uniquely defined
by the following loop, which should always be used as a source of
symmetry information in preference to the above space-group names.
They are only intended as comments.
;
_shelx_estimated_absorpt_t_min 0.680
_shelx_estimated_absorpt_t_max 0.866
_shelxl_version_number 2014/6

loop_
_space_group_symop_operation_xyz
'x, y, z'
'-x, -y, -z'

loop_
_atom_site_label
_atom_site_type_symbol
_atom_site_fract_x
_atom_site_fract_y
_atom_site_fract_z
_atom_site_U_iso_or_equiv
_atom_site_adp_type
_atom_site_occupancy
_atom_site_site_symmetry_order
_atom_site_calc_flag
_atom_site_refinement_flags_posn
_atom_site_refinement_flags_adp
Ce1 Ce 0.47218(4) 0.11698(3) 0.67976(2) 0.02266(14) Uani 1 1 d . .
C1 C 0.4841(7) 0.2560(6) 0.8804(5) 0.0317(15) Uani 1 1 d . U
C2 C 0.4642(8) 0.2001(6) 0.9570(4) 0.0302(15) Uani 1 1 d . .
C3 C 0.5629(8) 0.2375(6) 1.0349(5) 0.0343(16) Uani 1 1 d . .
H3 H 0.6349 0.3005 1.0396 0.041 Uiso 1 1 calc R U
C4 C 0.5525(8) 0.1811(6) 1.1032(5) 0.0357(17) Uani 1 1 d . .
H4 H 0.6185 0.2057 1.1547 0.043 Uiso 1 1 calc R U
C5 C 0.4447(7) 0.0864(6) 1.0983(4) 0.0274(14) Uani 1 1 d . .
C6 C 0.3423(7) 0.0529(6) 1.0216(4) 0.0278(14) Uani 1 1 d . .
C7 C 0.3541(8) 0.1094(6) 0.9506(4) 0.0291(15) Uani 1 1 d . .
H7 H 0.2880 0.0860 0.8990 0.035 Uiso 1 1 calc R U
C8 C 0.4510(8) 0.0213(6) 1.1759(5) 0.0318(15) Uani 1 1 d . .
C11 C 0.1143(8) -0.0774(7) 0.9549(5) 0.0380(17) Uani 1 1 d . .
C12 C 0.0201(5) -0.1826(4) 0.9679(3) 0.035 Uiso 1 1 d G U
C13 C 0.0686(5) -0.2590(5) 1.0259(3) 0.046(2) Uani 1 1 d G .
H13 H 0.1605 -0.2426 1.0601 0.055 Uiso 1 1 calc R U
C14 C -0.0201(6) -0.3600(4) 1.0328(4) 0.059(3) Uani 1 1 d G .
H14 H 0.0123 -0.4112 1.0716 0.071 Uiso 1 1 calc R U
C15 C -0.1574(6) -0.3846(4) 0.9817(4) 0.061(3) Uani 1 1 d G .
H15 H -0.2167 -0.4521 0.9863 0.073 Uiso 1 1 calc R U
C16 C -0.2059(4) -0.3081(5) 0.9237(4) 0.055(2) Uani 1 1 d G .
H16 H -0.2977 -0.3246 0.8895 0.066 Uiso 1 1 calc R U
C17 C -0.1171(5) -0.2071(5) 0.9168(3) 0.0441(19) Uani 1 1 d G .
H17 H -0.1496 -0.1560 0.8780 0.053 Uiso 1 1 calc R U
C21 C 0.6379(7) 0.4155(6) 0.7152(4) 0.0288(15) Uani 1 1 d . .
C22 C 0.6499(7) 0.5006(6) 0.6510(4) 0.0267(14) Uani 1 1 d . .
C23 C 0.6191(8) 0.6136(6) 0.6653(4) 0.0300(15) Uani 1 1 d . .
H23 H 0.6013 0.6386 0.7165 0.036 Uiso 1 1 calc R U
C24 C 0.6152(8) 0.6874(6) 0.6034(4) 0.0302(15) Uani 1 1 d . .
H24 H 0.5913 0.7615 0.6125 0.036 Uiso 1 1 calc R U
C25 C 0.6462(7) 0.6545(6) 0.5273(4) 0.0252(13) Uani 1 1 d . .
C26 C 0.6844(7) 0.5432(6) 0.5145(4) 0.0258(14) Uani 1 1 d . .
C27 C 0.6830(7) 0.4652(6) 0.5762(4) 0.0293(15) Uani 1 1 d . .
H27 H 0.7042 0.3901 0.5670 0.035 Uiso 1 1 calc R U
C28 C 0.6274(7) 0.7400(6) 0.4600(4) 0.0268(14) Uani 1 1 d . .
C31 C 0.7497(9) 0.4110(7) 0.4066(5) 0.0375(17) Uani 1 1 d . .
C32 C 0.7835(9) 0.4167(6) 0.3219(5) 0.0397(18) Uani 1 1 d . .
C33 C 0.7188(10) 0.4822(8) 0.2625(5) 0.046(2) Uani 1 1 d . .
H33 H 0.6492 0.5234 0.2729 0.055 Uiso 1 1 calc R U
C34 C 0.7576(11) 0.4871(8) 0.1860(6) 0.054(2) Uani 1 1 d . .
H34 H 0.7140 0.5324 0.1460 0.064 Uiso 1 1 calc R U
C35 C 0.8567(11) 0.4273(8) 0.1697(6) 0.055(2) Uani 1 1 d . .
H35 H 0.8803 0.4302 0.1181 0.066 Uiso 1 1 calc R U
C36 C 0.9238(14) 0.3615(11) 0.2290(8) 0.080(3) Uani 1 1 d . U
H36 H 0.9956 0.3224 0.2192 0.096 Uiso 1 1 calc R U
C37 C 0.8815(13) 0.3547(10) 0.3041(7) 0.071(3) Uani 1 1 d . U
H37 H 0.9216 0.3063 0.3429 0.085 Uiso 1 1 calc R U
C40 C 0.1314(9) -0.0044(7) 0.6838(6) 0.045(2) Uani 1 1 d . .
H40 H 0.1551 0.0150 0.7422 0.054 Uiso 1 1 calc R U
C41 C -0.0334(12) -0.1139(10) 0.5608(7) 0.074(3) Uani 1 1 d . .
H41A H -0.0664 -0.1970 0.5528 0.111 Uiso 1 1 calc R U
H41B H 0.0450 -0.0973 0.5362 0.111 Uiso 1 1 calc R U
H41C H -0.1083 -0.0738 0.5339 0.111 Uiso 1 1 calc R U
C42 C -0.0879(10) -0.1093(9) 0.7000(7) 0.062(3) Uani 1 1 d . .
H42A H -0.1068 -0.1935 0.6962 0.093 Uiso 1 1 calc R U
H42B H -0.1745 -0.0798 0.6790 0.093 Uiso 1 1 calc R U
H42C H -0.0473 -0.0778 0.7580 0.093 Uiso 1 1 calc R U
C50 C 0.7850(9) 0.1506(8) 0.6191(6) 0.047(2) Uani 1 1 d . .
H50 H 0.7705 0.1598 0.5618 0.057 Uiso 1 1 calc R U
C51 C 0.9313(12) 0.2068(11) 0.7605(6) 0.072(3) Uani 1 1 d . .
H51A H 1.0286 0.1997 0.7831 0.108 Uiso 1 1 calc R U
H51B H 0.8718 0.1415 0.7734 0.108 Uiso 1 1 calc R U
H51C H 0.9124 0.2787 0.7854 0.108 Uiso 1 1 calc R U
C52 C 1.0019(11) 0.2831(10) 0.6379(8) 0.074(3) Uani 1 1 d . .
H52A H 1.0894 0.2529 0.6463 0.111 Uiso 1 1 calc R U
H52B H 1.0184 0.3609 0.6670 0.111 Uiso 1 1 calc R U
H52C H 0.9630 0.2856 0.5785 0.111 Uiso 1 1 calc R U
N1 N 0.2325(6) -0.0394(5) 1.0180(4) 0.0329(13) Uani 1 1 d . .
H1 H 0.2413 -0.0771 1.0619 0.039 Uiso 1 1 calc R U
N2 N 0.7202(6) 0.5133(5) 0.4385(4) 0.0306(13) Uani 1 1 d . .
H2 H 0.7242 0.5694 0.4071 0.037 Uiso 1 1 calc R U
N40 N 0.0104(7) -0.0742(7) 0.6496(5) 0.0479(17) Uani 1 1 d . .
N50 N 0.9033(7) 0.2073(7) 0.6711(5) 0.0496(18) Uani 1 1 d . .
O1 O 0.4128(5) 0.2135(5) 0.8068(3) 0.0350(11) Uani 1 1 d . .
O2 O 0.5787(6) 0.3454(5) 0.8948(4) 0.0477(14) Uani 1 1 d . U
O3 O 0.3619(5) -0.0657(4) 1.1772(3) 0.0374(12) Uani 1 1 d . .
O4 O 0.5579(7) 0.0544(5) 1.2377(3) 0.0483(15) Uani 1 1 d . .
O5 O 0.0832(7) -0.0270(7) 0.8911(4) 0.068(2) Uani 1 1 d . .
O11 O 0.6344(5) 0.3089(4) 0.6968(3) 0.0334(11) Uani 1 1 d . .
O12 O 0.6254(6) 0.4617(5) 0.7850(4) 0.0460(14) Uani 1 1 d . U
H12 H 0.6192 0.4108 0.8169 0.069 Uiso 1 1 calc R U
O13 O 0.6652(5) 0.7205(4) 0.3932(3) 0.0329(11) Uani 1 1 d . .
O14 O 0.5723(6) 0.8282(4) 0.4733(3) 0.0335(11) Uani 1 1 d . .
O15 O 0.7534(8) 0.3216(5) 0.4434(4) 0.0566(17) Uani 1 1 d . .
O30 O 0.4210(7) -0.0756(5) 0.5816(4) 0.0420(13) Uani 1 1 d D .
O40 O 0.2157(6) 0.0373(6) 0.6450(4) 0.0494(15) Uani 1 1 d . .
O50 O 0.6907(6) 0.0853(5) 0.6409(4) 0.0450(14) Uani 1 1 d . .
H30A H 0.479(9) -0.096(9) 0.550(6) 0.068 Uiso 1 1 d D U
H30B H 0.378(10) -0.142(5) 0.595(6) 0.068 Uiso 1 1 d D U

loop_
_atom_site_aniso_label
_atom_site_aniso_U_11
_atom_site_aniso_U_22
_atom_site_aniso_U_33
_atom_site_aniso_U_23
_atom_site_aniso_U_13
_atom_site_aniso_U_12
Ce1 0.0295(2) 0.0217(2) 0.0171(2) 0.00749(13) 0.00643(14) 0.00159(14)
C1 0.0325(17) 0.0317(17) 0.0311(17) 0.0042(10) 0.0087(10) 0.0051(10)
C2 0.045(4) 0.026(3) 0.023(4) 0.008(3) 0.013(3) 0.006(3)
C3 0.044(4) 0.027(4) 0.031(4) 0.003(3) 0.015(3) -0.008(3)
C4 0.048(4) 0.031(4) 0.024(4) 0.005(3) 0.006(3) -0.003(3)
C5 0.037(4) 0.026(3) 0.022(3) 0.010(3) 0.012(3) 0.007(3)
C6 0.032(3) 0.029(3) 0.025(4) 0.008(3) 0.009(3) 0.006(3)
C7 0.036(4) 0.030(4) 0.021(3) 0.009(3) 0.007(3) 0.002(3)
C8 0.041(4) 0.031(4) 0.026(4) 0.016(3) 0.010(3) 0.008(3)
C11 0.039(4) 0.043(4) 0.029(4) 0.009(3) 0.005(3) 0.002(3)
C13 0.049(5) 0.041(4) 0.042(5) -0.001(4) 0.010(4) -0.007(4)
C14 0.073(6) 0.034(5) 0.067(7) 0.008(4) 0.021(5) -0.006(4)
C15 0.072(6) 0.047(5) 0.056(6) -0.007(4) 0.025(5) -0.024(5)
C16 0.043(5) 0.055(5) 0.063(6) -0.006(5) 0.019(5) -0.008(4)
C17 0.031(4) 0.054(5) 0.044(5) 0.001(4) 0.008(4) 0.000(4)
C21 0.036(4) 0.028(4) 0.022(3) 0.006(3) 0.009(3) -0.003(3)
C22 0.033(3) 0.024(3) 0.020(3) 0.005(3) 0.004(3) -0.001(3)
C23 0.044(4) 0.027(3) 0.018(3) 0.001(3) 0.010(3) 0.000(3)
C24 0.040(4) 0.028(3) 0.024(4) 0.009(3) 0.009(3) 0.007(3)
C25 0.030(3) 0.026(3) 0.020(3) 0.010(3) 0.005(3) 0.005(3)
C26 0.031(3) 0.025(3) 0.022(3) 0.006(3) 0.008(3) 0.000(3)
C27 0.037(4) 0.024(3) 0.027(4) 0.009(3) 0.010(3) 0.003(3)
C28 0.028(3) 0.031(4) 0.022(3) 0.011(3) 0.004(3) 0.005(3)
C31 0.049(4) 0.033(4) 0.035(4) 0.014(3) 0.017(4) 0.008(3)
C32 0.061(5) 0.028(4) 0.036(4) 0.005(3) 0.021(4) 0.008(3)
C33 0.056(5) 0.047(5) 0.039(5) 0.006(4) 0.019(4) 0.011(4)
C34 0.075(6) 0.052(5) 0.037(5) 0.005(4) 0.022(5) 0.008(5)
C35 0.083(7) 0.050(5) 0.037(5) 0.004(4) 0.031(5) -0.001(5)
C36 0.089(5) 0.089(5) 0.076(5) 0.009(4) 0.039(4) 0.027(4)
C37 0.085(5) 0.076(5) 0.063(5) 0.014(4) 0.030(4) 0.031(4)
C40 0.039(4) 0.043(5) 0.049(5) 0.008(4) 0.002(4) 0.002(4)
C41 0.071(7) 0.070(7) 0.060(7) 0.002(5) -0.003(6) -0.024(6)
C42 0.044(5) 0.063(6) 0.076(7) 0.021(5) 0.009(5) -0.005(4)
C50 0.050(5) 0.051(5) 0.044(5) 0.007(4) 0.015(4) 0.010(4)
C51 0.069(7) 0.096(9) 0.042(6) -0.002(6) 0.003(5) 0.007(6)
C52 0.058(6) 0.072(7) 0.093(9) 0.006(6) 0.035(6) -0.014(5)
N1 0.038(3) 0.034(3) 0.028(3) 0.014(3) 0.010(3) 0.001(3)
N2 0.045(3) 0.027(3) 0.026(3) 0.013(2) 0.017(3) 0.008(3)
N40 0.035(3) 0.056(4) 0.045(4) 0.011(3) 0.001(3) -0.008(3)
N50 0.039(4) 0.055(4) 0.053(5) -0.010(4) 0.018(3) -0.003(3)
O1 0.044(3) 0.044(3) 0.017(2) 0.006(2) 0.007(2) 0.006(2)
O2 0.055(2) 0.047(2) 0.039(2) 0.0101(16) 0.0132(16) -0.0031(16)
O3 0.041(3) 0.037(3) 0.034(3) 0.020(2) 0.008(2) -0.002(2)
O4 0.066(4) 0.039(3) 0.027(3) 0.017(2) -0.005(3) -0.011(3)
O5 0.059(4) 0.083(5) 0.045(4) 0.038(4) -0.015(3) -0.019(3)
O11 0.045(3) 0.025(3) 0.032(3) 0.011(2) 0.013(2) 0.001(2)
O12 0.057(2) 0.042(2) 0.039(2) 0.0100(16) 0.0144(16) 0.0010(16)
O13 0.044(3) 0.037(3) 0.026(3) 0.012(2) 0.018(2) 0.013(2)
O14 0.055(3) 0.031(3) 0.020(2) 0.007(2) 0.014(2) 0.012(2)
O15 0.098(5) 0.038(3) 0.053(4) 0.020(3) 0.042(4) 0.027(3)
O30 0.063(4) 0.030(3) 0.038(3) -0.001(2) 0.026(3) 0.000(3)
O40 0.031(3) 0.065(4) 0.049(4) 0.022(3) 0.007(3) 0.000(3)
O50 0.037(3) 0.047(3) 0.056(4) 0.007(3) 0.022(3) 0.007(2)

loop_
_atom_type_symbol
_atom_type_description
_atom_type_scat_dispersion_real
_atom_type_scat_dispersion_imag
_atom_type_scat_source
C C 0.0033 0.0016 'International Tables Vol C Tables 4.2.6.8 and 6.1.1.4'
H H 0.0000 0.0000 'International Tables Vol C Tables 4.2.6.8 and 6.1.1.4'
N N 0.0061 0.0033 'International Tables Vol C Tables 4.2.6.8 and 6.1.1.4'
O O 0.0106 0.0060 'International Tables Vol C Tables 4.2.6.8 and 6.1.1.4'
Ce Ce -0.2486 2.6331 'International Tables Vol C Tables 4.2.6.8 and 6.1.1.4'

loop_
_geom_angle_atom_site_label_1
_geom_angle_atom_site_label_2
_geom_angle_atom_site_label_3
_geom_angle
_geom_angle_site_symmetry_1
_geom_angle_site_symmetry_3
O50 Ce1 O40 141.4(2) . .
O50 Ce1 O4 99.5(2) . 2_657
O40 Ce1 O4 72.4(2) . 2_657
O50 Ce1 O11 69.98(18) . .
O40 Ce1 O11 140.20(19) . .
O4 Ce1 O11 137.86(18) 2_657 .
O50 Ce1 O1 135.57(19) . .
O40 Ce1 O1 81.10(19) . .
O4 Ce1 O1 79.09(19) 2_657 .
O11 Ce1 O1 81.64(16) . .
O50 Ce1 O30 71.62(19) . .
O40 Ce1 O30 70.2(2) . .
O4 Ce1 O30 69.94(18) 2_657 .
O11 Ce1 O30 135.60(17) . .
O1 Ce1 O30 142.66(17) . .
O50 Ce1 O14 77.23(18) . 2_666
O40 Ce1 O14 86.57(18) . 2_666
O4 Ce1 O14 141.75(17) 2_657 2_666
O11 Ce1 O14 77.53(16) . 2_666
O1 Ce1 O14 129.74(16) . 2_666
O30 Ce1 O14 72.99(17) . 2_666
O50 Ce1 O13 117.49(17) . 2_666
O40 Ce1 O13 72.80(18) . 2_666
O4 Ce1 O13 141.89(19) 2_657 2_666
O11 Ce1 O13 69.16(16) . 2_666
O1 Ce1 O13 80.64(15) . 2_666
O30 Ce1 O13 111.59(18) . 2_666
O14 Ce1 O13 49.25(15) 2_666 2_666
O50 Ce1 O3 75.95(18) . 2_657
O40 Ce1 O3 118.29(17) . 2_657
O4 Ce1 O3 49.94(17) 2_657 2_657
O11 Ce1 O3 88.21(16) . 2_657
O1 Ce1 O3 69.52(17) . 2_657
O30 Ce1 O3 103.32(18) . 2_657
O14 Ce1 O3 152.63(16) 2_666 2_657
O13 Ce1 O3 144.96(16) 2_666 2_657
O50 Ce1 C8 89.1(2) . 2_657
O40 Ce1 C8 94.8(2) . 2_657
O4 Ce1 C8 25.11(19) 2_657 2_657
O11 Ce1 C8 112.79(19) . 2_657
O1 Ce1 C8 70.84(18) . 2_657
O30 Ce1 C8 87.9(2) . 2_657
O14 Ce1 C8 159.17(18) 2_666 2_657
O13 Ce1 C8 150.44(17) 2_666 2_657
O3 Ce1 C8 24.96(18) 2_657 2_657
O50 Ce1 C28 95.95(19) . 2_666
O40 Ce1 C28 81.43(18) . 2_666
O4 Ce1 C28 152.65(19) 2_657 2_666
O11 Ce1 C28 68.93(18) . 2_666
O1 Ce1 C28 105.06(18) . 2_666
O30 Ce1 C28 94.02(19) . 2_666
O14 Ce1 C28 24.69(17) 2_666 2_666
O13 Ce1 C28 24.86(17) 2_666 2_666
O3 Ce1 C28 157.13(17) 2_657 2_666
C8 Ce1 C28 174.90(18) 2_657 2_666
O1 C1 O2 123.3(7) . .
O1 C1 C2 121.5(6) . .
O2 C1 C2 115.2(7) . .
C7 C2 C3 120.4(6) . .
C7 C2 C1 120.7(6) . .
C3 C2 C1 118.9(6) . .
C4 C3 C2 119.4(7) . .
C4 C3 H3 120.3 . .
C2 C3 H3 120.3 . .
C3 C4 C5 121.6(7) . .
C3 C4 H4 119.2 . .
C5 C4 H4 119.2 . .
C6 C5 C4 118.9(6) . .
C6 C5 C8 123.5(6) . .
C4 C5 C8 117.5(6) . .
C7 C6 C5 119.6(6) . .
C7 C6 N1 121.9(6) . .
C5 C6 N1 118.5(6) . .
C2 C7 C6 120.0(7) . .
C2 C7 H7 120.0 . .
C6 C7 H7 120.0 . .
O3 C8 O4 121.2(6) . .
O3 C8 C5 122.3(7) . .
O4 C8 C5 116.3(6) . .
O3 C8 Ce1 64.7(4) . 2_657
O4 C8 Ce1 57.0(3) . 2_657
C5 C8 Ce1 166.4(5) . 2_657
O5 C11 N1 122.6(7) . .
O5 C11 C12 121.0(7) . .
N1 C11 C12 116.3(6) . .
C13 C12 C17 120.0 . .
C13 C12 C11 121.6(4) . .
C17 C12 C11 118.3(4) . .
C14 C13 C12 120.0 . .
C14 C13 H13 120.0 . .
C12 C13 H13 120.0 . .
C13 C14 C15 120.0 . .
C13 C14 H14 120.0 . .
C15 C14 H14 120.0 . .
C16 C15 C14 120.0 . .
C16 C15 H15 120.0 . .
C14 C15 H15 120.0 . .
C17 C16 C15 120.0 . .
C17 C16 H16 120.0 . .
C15 C16 H16 120.0 . .
C16 C17 C12 120.0 . .
C16 C17 H17 120.0 . .
C12 C17 H17 120.0 . .
O11 C21 O12 124.9(6) . .
O11 C21 C22 120.6(6) . .
O12 C21 C22 114.4(6) . .
C27 C22 C23 120.3(6) . .
C27 C22 C21 120.5(6) . .
C23 C22 C21 119.1(6) . .
C24 C23 C22 119.5(6) . .
C24 C23 H23 120.2 . .
C22 C23 H23 120.2 . .
C23 C24 C25 121.7(6) . .
C23 C24 H24 119.1 . .
C25 C24 H24 119.1 . .
C24 C25 C26 118.9(6) . .
C24 C25 C28 117.3(6) . .
C26 C25 C28 123.7(6) . .
C25 C26 N2 118.0(6) . .
C25 C26 C27 119.7(6) . .
N2 C26 C27 122.3(6) . .
C22 C27 C26 119.7(6) . .
C22 C27 H27 120.1 . .
C26 C27 H27 120.1 . .
O14 C28 O13 121.5(6) . .
O14 C28 C25 118.1(6) . .
O13 C28 C25 120.3(6) . .
O14 C28 Ce1 59.6(3) . 2_666
O13 C28 Ce1 63.1(3) . 2_666
C25 C28 Ce1 168.0(4) . 2_666
O15 C31 N2 124.2(7) . .
O15 C31 C32 122.1(7) . .
N2 C31 C32 113.6(6) . .
C37 C32 C33 118.9(8) . .
C37 C32 C31 118.7(8) . .
C33 C32 C31 122.4(7) . .
C32 C33 C34 119.9(8) . .
C32 C33 H33 120.0 . .
C34 C33 H33 120.0 . .
C35 C34 C33 120.8(9) . .
C35 C34 H34 119.6 . .
C33 C34 H34 119.6 . .
C34 C35 C36 120.2(9) . .
C34 C35 H35 119.9 . .
C36 C35 H35 119.9 . .
C35 C36 C37 118.5(11) . .
C35 C36 H36 120.8 . .
C37 C36 H36 120.8 . .
C32 C37 C36 121.7(11) . .
C32 C37 H37 119.2 . .
C36 C37 H37 119.2 . .
O40 C40 N40 125.6(9) . .
O40 C40 H40 117.2 . .
N40 C40 H40 117.2 . .
N40 C41 H41A 109.5 . .
N40 C41 H41B 109.5 . .
H41A C41 H41B 109.5 . .
N40 C41 H41C 109.5 . .
H41A C41 H41C 109.5 . .
H41B C41 H41C 109.5 . .
N40 C42 H42A 109.5 . .
N40 C42 H42B 109.5 . .
H42A C42 H42B 109.5 . .
N40 C42 H42C 109.5 . .
H42A C42 H42C 109.5 . .
H42B C42 H42C 109.5 . .
O50 C50 N50 125.2(8) . .
O50 C50 H50 117.4 . .
N50 C50 H50 117.4 . .
N50 C51 H51A 109.5 . .
N50 C51 H51B 109.5 . .
H51A C51 H51B 109.5 . .
N50 C51 H51C 109.5 . .
H51A C51 H51C 109.5 . .
H51B C51 H51C 109.5 . .
N50 C52 H52A 109.5 . .
N50 C52 H52B 109.5 . .
H52A C52 H52B 109.5 . .
N50 C52 H52C 109.5 . .
H52A C52 H52C 109.5 . .
H52B C52 H52C 109.5 . .
C11 N1 C6 128.9(6) . .
C11 N1 H1 115.6 . .
C6 N1 H1 115.6 . .
C31 N2 C26 130.8(6) . .
C31 N2 H2 114.6 . .
C26 N2 H2 114.6 . .
C40 N40 C41 121.8(8) . .
C40 N40 C42 121.1(8) . .
C41 N40 C42 117.0(8) . .
C50 N50 C51 122.1(8) . .
C50 N50 C52 119.6(9) . .
C51 N50 C52 117.9(9) . .
C1 O1 Ce1 134.1(5) . .
C8 O3 Ce1 90.3(4) . 2_657
C8 O4 Ce1 97.9(4) . 2_657
C21 O11 Ce1 140.4(5) . .
C21 O12 H12 109.5 . .
C28 O13 Ce1 92.0(4) . 2_666
C28 O14 Ce1 95.7(4) . 2_666
H30B O30 Ce1 122(7) . .
H30B O30 H30A 106(9) . .
Ce1 O30 H30A 123(7) . .
H30B O30 H30B 0(9) . .
Ce1 O30 H30B 122(7) . .
H30A O30 H30B 106(9) . .
C40 O40 Ce1 136.4(6) . .
C50 O50 Ce1 134.0(5) . .

loop_
_geom_bond_atom_site_label_1
_geom_bond_atom_site_label_2
_geom_bond_distance
_geom_bond_site_symmetry_2
Ce1 O50 2.459(5) .
Ce1 O40 2.487(5) .
Ce1 O4 2.503(5) 2_657
Ce1 O11 2.507(5) .
Ce1 O1 2.517(5) .
Ce1 O30 2.561(5) .
Ce1 O14 2.578(5) 2_666
Ce1 O13 2.655(5) 2_666
Ce1 O3 2.672(5) 2_657
Ce1 C8 2.956(7) 2_657
Ce1 C28 2.975(6) 2_666
C1 O1 1.263(9) .
C1 O2 1.261(9) .
C1 C2 1.494(9) .
C2 C7 1.382(10) .
C2 C3 1.403(10) .
C3 C4 1.353(10) .
C3 H3 0.9300 .
C4 C5 1.402(10) .
C4 H4 0.9300 .
C5 C6 1.399(10) .
C5 C8 1.516(9) .
C6 C7 1.395(9) .
C6 N1 1.401(9) .
C7 H7 0.9300 .
C8 O3 1.248(9) .
C8 O4 1.266(9) .
C8 Ce1 2.956(7) 2_657
C11 O5 1.228(9) .
C11 N1 1.354(10) .
C11 C12 1.488(8) .
C12 C13 1.3900 .
C12 C17 1.3900 .
C13 C14 1.3900 .
C13 H13 0.9300 .
C14 C15 1.3900 .
C14 H14 0.9300 .
C15 C16 1.3900 .
C15 H15 0.9300 .
C16 C17 1.3900 .
C16 H16 0.9300 .
C17 H17 0.9300 .
C21 O11 1.240(8) .
C21 O12 1.266(9) .
C21 C22 1.506(9) .
C22 C27 1.389(9) .
C22 C23 1.398(10) .
C23 C24 1.368(9) .
C23 H23 0.9300 .
C24 C25 1.391(9) .
C24 H24 0.9300 .
C25 C26 1.405(9) .
C25 C28 1.530(8) .
C26 N2 1.404(8) .
C26 C27 1.404(9) .
C27 H27 0.9300 .
C28 O14 1.249(8) .
C28 O13 1.251(8) .
C28 Ce1 2.975(6) 2_666
C31 O15 1.235(9) .
C31 N2 1.354(9) .
C31 C32 1.506(10) .
C32 C37 1.353(13) .
C32 C33 1.368(12) .
C33 C34 1.396(11) .
C33 H33 0.9300 .
C34 C35 1.339(14) .
C34 H34 0.9300 .
C35 C36 1.378(16) .
C35 H35 0.9300 .
C36 C37 1.394(15) .
C36 H36 0.9300 .
C37 H37 0.9300 .
C40 O40 1.234(10) .
C40 N40 1.319(10) .
C40 H40 0.9300 .
C41 N40 1.433(13) .
C41 H41A 0.9600 .
C41 H41B 0.9600 .
C41 H41C 0.9600 .
C42 N40 1.455(12) .
C42 H42A 0.9600 .
C42 H42B 0.9600 .
C42 H42C 0.9600 .
C50 O50 1.255(10) .
C50 N50 1.323(11) .
C50 H50 0.9300 .
C51 N50 1.423(12) .
C51 H51A 0.9600 .
C51 H51B 0.9600 .
C51 H51C 0.9600 .
C52 N50 1.450(11) .
C52 H52A 0.9600 .
C52 H52B 0.9600 .
C52 H52C 0.9600 .
N1 H1 0.8600 .
N2 H2 0.8600 .
O3 Ce1 2.672(5) 2_657
O4 Ce1 2.503(5) 2_657
O12 H12 0.8200 .
O13 Ce1 2.655(5) 2_666
O14 Ce1 2.578(5) 2_666
O30 H30B 0.89(2) .
O30 H30A 0.89(2) .
O30 H30B 0.89(2) .

loop_
_geom_hbond_atom_site_label_D
_geom_hbond_atom_site_label_H
_geom_hbond_atom_site_label_A
_geom_hbond_distance_DH
_geom_hbond_distance_HA
_geom_hbond_distance_DA
_geom_hbond_angle_DHA
_geom_hbond_site_symmetry_A
C7 H7 O5 0.93 2.22 2.822(9) 121.4 .
C27 H27 O15 0.93 2.30 2.910(9) 122.6 .
C42 H42B O50 0.96 2.51 3.381(12) 151.6 1_455
C42 H42C O5 0.96 2.24 3.180(13) 167.8 .
C50 H50 O30 0.93 2.66 3.399(11) 137.4 2_656
C51 H51B O3 0.96 2.68 3.532(12) 147.4 2_657
N1 H1 O3 0.86 1.96 2.671(8) 139.4 .
N2 H2 O13 0.86 1.93 2.647(7) 140.4 .
O12 H12 O2 0.82 1.63 2.416(7) 159.0 .
O30 H30A O14 0.89(2) 1.96(3) 2.838(7) 167(10) 1_545
O30 H30B O15 0.89(2) 2.25(5) 3.061(8) 151(9) 2_656
C7 H7 O5 0.93 2.22 2.822(9) 121.4 .
C27 H27 O15 0.93 2.30 2.910(9) 122.6 .
C42 H42B O50 0.96 2.51 3.381(12) 151.6 1_455
C42 H42C O5 0.96 2.24 3.180(13) 167.8 .
C50 H50 O30 0.93 2.66 3.399(11) 137.4 2_656
C52 H52A O13 0.96 2.64 3.454(11) 142.7 2_766
N1 H1 O3 0.86 1.96 2.671(8) 139.4 .
N2 H2 O13 0.86 1.93 2.647(7) 140.4 .
O12 H12 O2 0.82 1.63 2.416(7) 159.0 .
O30 H30A O14 0.89(2) 1.96(3) 2.838(7) 167(10) 1_545
O30 H30B O15 0.89(2) 2.25(5) 3.061(8) 151(9) 2_656
